data_7049712
loop_
_publ_author_name
'Zhu, Li-Na'
'Deng, Zhao-Peng'
'Ng, Seik Weng'
'Huo, Li-Hua'
'Gao, Shan'

_publ_section_title
;
 Cd(ii) coordination polymers constructed from bis(pyridyl) ligands with
 an asymmetric spacer in chelating mode and diverse organic
 dicarboxylates: syntheses, structural evolutions and properties.
;
_journal_issue 22
_journal_name_full 'Dalton transactions (Cambridge, England : 2003)'
_journal_page_first 7589
_journal_page_last 7601
_journal_paper_doi 10.1039/c9dt00840c
_journal_volume 48
_journal_year 2019
_chemical_formula_moiety 'Cd2 (H2 O)2 (C15 H20 N4) (C8 H4 O4)2'
_chemical_formula_sum 'C31 H32 Cd2 N4 O10'
_chemical_formula_weight 845.40
_space_group_crystal_system monoclinic
_space_group_IT_number 14
_space_group_name_Hall '-P 2yn'
_space_group_name_H-M_alt 'P 1 21/n 1'
_symmetry_space_group_name_Hall '-P 2yn'
_symmetry_space_group_name_H-M 'P 1 21/n 1'
_atom_sites_solution_hydrogens mixed
_audit_creation_method SHELXL-2018/3
_audit_update_record
;
2019-04-01 deposited with the CCDC.    2019-04-14 downloaded from the CCDC.
;
_cell_angle_alpha 90
_cell_angle_beta 105.924(7)
_cell_angle_gamma 90
_cell_formula_units_Z 4
_cell_length_a 14.2370(9)
_cell_length_b 22.198(2)
_cell_length_c 15.1244(9)
_cell_measurement_reflns_used 3353
_cell_measurement_temperature 295(2)
_cell_measurement_theta_max 27.5623
_cell_measurement_theta_min 3.3383
_cell_volume 4596.4(6)
_computing_cell_refinement
;
CrysAlis Pro (Agilent, 2013)
;
_computing_data_collection
;
CrysAlis Pro (Agilent, 2013)
;
_computing_data_reduction
;
CrysAlis Pro (Agilent, 2013)
;
_computing_molecular_graphics '(K. Brandenburg, Diamond 3.1, 2009)'
_computing_publication_material '(K. Brandenburg, Diamond 3.1, 2009)'
_computing_structure_refinement 'SHELXL-2018/3 (Sheldrick, 2018)'
_diffrn_ambient_temperature 295(2)
_diffrn_detector_area_resol_mean 16.1954
_diffrn_measured_fraction_theta_full 0.992
_diffrn_measured_fraction_theta_max 0.987
_diffrn_measurement_device_type 'Xcalibur, Eos'
_diffrn_measurement_method '\w scans'
_diffrn_radiation_type MoK\a
_diffrn_radiation_wavelength 0.71073
_diffrn_reflns_av_R_equivalents 0.0658
_diffrn_reflns_av_unetI/netI 0.1442
_diffrn_reflns_Laue_measured_fraction_full 0.992
_diffrn_reflns_Laue_measured_fraction_max 0.987
_diffrn_reflns_limit_h_max 18
_diffrn_reflns_limit_h_min -13
_diffrn_reflns_limit_k_max 28
_diffrn_reflns_limit_k_min -23
_diffrn_reflns_limit_l_max 12
_diffrn_reflns_limit_l_min -19
_diffrn_reflns_number 16926
_diffrn_reflns_point_group_measured_fraction_full 0.992
_diffrn_reflns_point_group_measured_fraction_max 0.987
_diffrn_reflns_theta_full 25.242
_diffrn_reflns_theta_max 27.562
_diffrn_reflns_theta_min 3.338
_diffrn_source 'Enhance (Mo) X-ray Source'
_exptl_absorpt_coefficient_mu 0.969
_exptl_absorpt_correction_T_max 1.00000
_exptl_absorpt_correction_T_min 0.83258
_exptl_absorpt_correction_type multi-scan
_exptl_absorpt_process_details
; 
CrysAlis Pro (Agilent, 2013)
Empirical absorption correction using spherical harmonics,
 implemented in SCALE3 ABSPACK scaling algorithm. 
;
_exptl_crystal_colour colorless
_exptl_crystal_density_diffrn 1.222
_exptl_crystal_description prism
_exptl_crystal_F_000 1688
_exptl_crystal_size_max 0.21
_exptl_crystal_size_mid 0.16
_exptl_crystal_size_min 0.14
_refine_diff_density_max 0.935
_refine_diff_density_min -0.830
_refine_diff_density_rms 0.103
_refine_ls_extinction_method none
_refine_ls_goodness_of_fit_ref 0.978
_refine_ls_hydrogen_treatment constr
_refine_ls_matrix_type full
_refine_ls_number_parameters 376
_refine_ls_number_reflns 10488
_refine_ls_number_restraints 0
_refine_ls_restrained_S_all 0.978
_refine_ls_R_factor_all 0.1620
_refine_ls_R_factor_gt 0.0877
_refine_ls_shift/su_max 0.001
_refine_ls_shift/su_mean 0.001
_refine_ls_structure_factor_coef Fsqd
_refine_ls_weighting_details 'w=1/[\s^2^(Fo^2^)+(0.0902P)^2^] where P=(Fo^2^+2Fc^2^)/3'
_refine_ls_weighting_scheme calc
_refine_ls_wR_factor_gt 0.2044
_refine_ls_wR_factor_ref 0.2538
_reflns_Friedel_coverage 0.000
_reflns_number_gt 4519
_reflns_number_total 10488
_reflns_threshold_expression 'I > 2\s(I)'
_cod_data_source_file c9dt00840c2.cif
_cod_data_source_block a_sq_CCDC2
_cod_depositor_comments 'Adding full bibliography for 7049708--7049720.cif.'
_cod_original_cell_volume 4596.3(7)
_cod_database_code 7049712
_shelx_shelxl_version_number 2018/3
_shelx_estimated_absorpt_t_min 0.8223
_shelx_estimated_absorpt_t_max 0.8762

loop_
_space_group_symop_operation_xyz
'x, y, z'
'-x+1/2, y+1/2, -z+1/2'
'-x, -y, -z'
'x-1/2, -y-1/2, z-1/2'

loop_
_atom_site_label
_atom_site_type_symbol
_atom_site_fract_x
_atom_site_fract_y
_atom_site_fract_z
_atom_site_U_iso_or_equiv
_atom_site_adp_type
_atom_site_occupancy
_atom_site_site_symmetry_order
_atom_site_calc_flag
_atom_site_refinement_flags_posn
_atom_site_refinement_flags_adp
Cd1 Cd 0.47290(4) 0.07699(3) 0.64976(4) 0.0616(3) Uani 1 1 d . .
Cd2 Cd 0.29664(5) 0.40799(4) 0.78795(4) 0.0702(3) Uani 1 1 d . .
O1 O 0.3803(5) 0.0623(3) 0.7593(4) 0.081(2) Uani 1 1 d . .
O2 O 0.5323(5) 0.0890(4) 0.8144(4) 0.103(3) Uani 1 1 d . .
O3 O 0.6897(5) 0.0896(3) 1.1448(4) 0.081(2) Uani 1 1 d . .
O4 O 0.5993(5) 0.0939(4) 1.2441(4) 0.093(2) Uani 1 1 d . .
O5 O 0.4376(4) 0.0843(3) 0.4709(4) 0.0726(19) Uani 1 1 d . .
O6 O 0.3226(5) 0.0761(3) 0.5429(4) 0.079(2) Uani 1 1 d . .
O7 O -0.0243(5) 0.0889(4) 0.3819(5) 0.099(3) Uani 1 1 d . .
O8 O -0.0700(5) 0.0862(4) 0.2301(5) 0.101(3) Uani 1 1 d . .
O1W O 0.4696(4) -0.0273(3) 0.6389(4) 0.0681(17) Uani 1 1 d . .
H11 H 0.4459 -0.0428 0.6786 0.102 Uiso 1 1 d R U
H12 H 0.5274 -0.0386 0.6450 0.102 Uiso 1 1 d R U
O2W O 0.2956(5) 0.5120(3) 0.7954(5) 0.099(2) Uani 1 1 d . .
H21 H 0.2381 0.5251 0.7782 0.148 Uiso 1 1 d R U
H22 H 0.3291 0.5252 0.7618 0.148 Uiso 1 1 d R U
N2 N 0.2974(6) 0.3017(4) 0.8057(5) 0.089(3) Uani 1 1 d . .
H2 H 0.3586 0.2900 0.8264 0.107 Uiso 1 1 calc R U
N3 N 0.2562(5) 0.3959(4) 0.9263(5) 0.072(2) Uani 1 1 d . .
H9 H 0.1923 0.3989 0.9132 0.086 Uiso 1 1 calc R U
C1 C 0.3701(6) 0.1972(4) 0.6836(4) 0.092(4) Uani 1 1 d G .
H1 H 0.3501 0.1697 0.7210 0.111 Uiso 1 1 calc R U
N1 N 0.4426(6) 0.1816(3) 0.6422(4) 0.091(3) Uani 1 1 d G .
C2 C 0.4727(6) 0.2227(5) 0.5863(5) 0.123(5) Uani 1 1 d G .
H2A H 0.5212 0.2122 0.5586 0.148 Uiso 1 1 calc R U
C3 C 0.4302(9) 0.2795(4) 0.5717(6) 0.201(10) Uani 1 1 d G .
H3 H 0.4503 0.3071 0.5343 0.242 Uiso 1 1 calc R U
C4 C 0.3577(9) 0.2952(3) 0.6131(7) 0.151(7) Uani 1 1 d G .
H4 H 0.3293 0.3332 0.6034 0.181 Uiso 1 1 calc R U
C5 C 0.3277(6) 0.2540(5) 0.6691(6) 0.108(4) Uani 1 1 d G .
C6 C 0.2543(10) 0.2698(6) 0.7179(9) 0.125(5) Uani 1 1 d . .
H6A H 0.2228 0.2332 0.7302 0.150 Uiso 1 1 calc R U
H6B H 0.2046 0.2951 0.6785 0.150 Uiso 1 1 calc R U
C7 C 0.2468(13) 0.2880(6) 0.8788(10) 0.134(5) Uani 1 1 d . .
H7 H 0.1764 0.2938 0.8523 0.161 Uiso 1 1 calc R U
C8 C 0.2813(8) 0.3313(6) 0.9565(7) 0.091(3) Uani 1 1 d . .
H8D H 0.3515 0.3276 0.9812 0.109 Uiso 1 1 calc R U
H8E H 0.2515 0.3213 1.0050 0.109 Uiso 1 1 calc R U
C9 C 0.2638(18) 0.2230(8) 0.9189(11) 0.209(10) Uani 1 1 d . .
H9A H 0.2421 0.1943 0.8701 0.313 Uiso 1 1 calc R U
H9B H 0.3321 0.2171 0.9479 0.313 Uiso 1 1 calc R U
H9C H 0.2276 0.2176 0.9633 0.313 Uiso 1 1 calc R U
C10 C 0.2952(7) 0.4386(5) 0.9966(6) 0.076(3) Uani 1 1 d . .
H10A H 0.2749 0.4785 0.9726 0.091 Uiso 1 1 calc R U
H10B H 0.3659 0.4372 1.0109 0.091 Uiso 1 1 calc R U
C11 C 0.2670(4) 0.4308(4) 1.0841(3) 0.076(3) Uani 1 1 d G .
C12 C 0.3355(3) 0.4293(5) 1.1696(4) 0.131(6) Uani 1 1 d G .
H12A H 0.4018 0.4307 1.1736 0.157 Uiso 1 1 calc R U
C13 C 0.3048(4) 0.4257(5) 1.2492(3) 0.168(8) Uani 1 1 d G .
H13 H 0.3506 0.4247 1.3064 0.201 Uiso 1 1 calc R U
C14 C 0.2057(4) 0.4236(5) 1.2432(3) 0.152(7) Uani 1 1 d G .
H14A H 0.1852 0.4212 1.2964 0.183 Uiso 1 1 calc R U
N4 N 0.1372(3) 0.4251(3) 1.1577(4) 0.076(2) Uani 1 1 d G .
C15 C 0.1679(3) 0.4287(3) 1.0781(3) 0.059(2) Uani 1 1 d G .
H15 H 0.1221 0.4297 1.0209 0.071 Uiso 1 1 calc R U
C16 C 0.4512(7) 0.0746(4) 0.8251(5) 0.059(2) Uani 1 1 d . .
C17 C 0.4422(3) 0.0734(3) 0.9230(2) 0.055(2) Uani 1 1 d G .
C18 C 0.3519(3) 0.0638(3) 0.9392(3) 0.066(3) Uani 1 1 d G .
H18 H 0.2967 0.0582 0.8901 0.079 Uiso 1 1 calc R U
C19 C 0.3442(3) 0.0624(4) 1.0289(3) 0.093(4) Uani 1 1 d G .
H19A H 0.2838 0.0560 1.0397 0.112 Uiso 1 1 calc R U
C20 C 0.4268(4) 0.0707(3) 1.1022(3) 0.079(3) Uani 1 1 d G .
H20 H 0.4217 0.0698 1.1622 0.094 Uiso 1 1 calc R U
C21 C 0.5171(3) 0.0803(3) 1.0860(3) 0.056(2) Uani 1 1 d G .
C22 C 0.5248(3) 0.0816(3) 0.9963(3) 0.055(2) Uani 1 1 d G .
H22A H 0.5853 0.0881 0.9855 0.066 Uiso 1 1 calc R U
C23 C 0.6083(8) 0.0872(5) 1.1658(6) 0.076(3) Uani 1 1 d . .
C24 C 0.3483(7) 0.0839(4) 0.4713(6) 0.065(2) Uani 1 1 d . .
C25 C 0.2703(3) 0.0899(3) 0.3820(3) 0.061(2) Uani 1 1 d G .
C26 C 0.2923(3) 0.0993(4) 0.2990(4) 0.105(5) Uani 1 1 d G .
H26 H 0.3570 0.1019 0.2976 0.126 Uiso 1 1 calc R U
C27 C 0.2174(5) 0.1049(5) 0.2182(3) 0.144(7) Uani 1 1 d G .
H27 H 0.2321 0.1112 0.1626 0.173 Uiso 1 1 calc R U
C28 C 0.1206(4) 0.1011(5) 0.2203(3) 0.135(6) Uani 1 1 d G .
H28 H 0.0705 0.1048 0.1661 0.163 Uiso 1 1 calc R U
C29 C 0.0986(3) 0.0917(4) 0.3033(4) 0.078(3) Uani 1 1 d G .
C30 C 0.1735(4) 0.0861(3) 0.3841(3) 0.067(3) Uani 1 1 d G .
H30 H 0.1588 0.0798 0.4397 0.080 Uiso 1 1 calc R U
C31 C -0.0033(7) 0.0882(5) 0.3060(8) 0.077(3) Uani 1 1 d . .

loop_
_atom_site_aniso_label
_atom_site_aniso_U_11
_atom_site_aniso_U_22
_atom_site_aniso_U_33
_atom_site_aniso_U_23
_atom_site_aniso_U_13
_atom_site_aniso_U_12
Cd1 0.0467(4) 0.1057(6) 0.0366(3) -0.0047(3) 0.0183(3) -0.0006(3)
Cd2 0.0474(4) 0.1222(7) 0.0432(4) -0.0043(4) 0.0159(3) 0.0048(4)
O1 0.072(4) 0.137(6) 0.040(3) -0.025(4) 0.027(3) -0.014(4)
O2 0.062(4) 0.206(9) 0.050(4) -0.006(4) 0.027(3) -0.012(5)
O3 0.061(4) 0.126(6) 0.050(4) -0.001(4) 0.003(3) -0.008(4)
O4 0.089(5) 0.141(7) 0.048(4) -0.001(4) 0.016(4) -0.034(4)
O5 0.043(3) 0.118(6) 0.056(4) -0.018(3) 0.013(3) 0.014(3)
O6 0.062(4) 0.135(6) 0.038(3) 0.002(3) 0.012(3) 0.008(4)
O7 0.055(4) 0.167(8) 0.082(5) 0.025(5) 0.033(4) 0.011(4)
O8 0.050(4) 0.167(8) 0.089(5) 0.014(5) 0.023(4) 0.002(4)
O1W 0.067(4) 0.100(5) 0.048(3) 0.009(3) 0.034(3) -0.005(3)
O2W 0.067(4) 0.121(7) 0.108(6) 0.006(5) 0.024(4) 0.014(4)
N2 0.086(6) 0.123(8) 0.060(5) -0.031(5) 0.023(4) 0.042(5)
N3 0.054(4) 0.113(7) 0.056(5) 0.000(5) 0.030(4) 0.008(4)
C1 0.103(8) 0.133(11) 0.048(6) -0.008(6) 0.033(6) -0.008(8)
N1 0.133(8) 0.102(7) 0.058(5) -0.006(4) 0.058(5) -0.016(6)
C2 0.138(11) 0.187(16) 0.069(8) -0.023(8) 0.070(8) -0.036(11)
C3 0.35(3) 0.093(14) 0.21(2) 0.001(13) 0.16(2) 0.037(16)
C4 0.28(2) 0.070(10) 0.120(12) -0.011(9) 0.082(13) 0.000(12)
C5 0.149(12) 0.095(10) 0.075(8) -0.007(7) 0.020(8) 0.006(9)
C6 0.108(10) 0.132(12) 0.113(10) -0.036(9) -0.006(8) 0.050(8)
C7 0.209(17) 0.090(11) 0.132(12) -0.010(9) 0.095(12) -0.014(11)
C8 0.097(8) 0.122(10) 0.062(7) 0.012(6) 0.032(6) 0.013(7)
C9 0.38(3) 0.134(16) 0.126(14) 0.009(11) 0.083(17) 0.013(18)
C10 0.067(6) 0.121(9) 0.045(5) 0.010(5) 0.025(5) -0.006(6)
C11 0.051(5) 0.130(10) 0.047(5) 0.010(5) 0.016(4) 0.011(5)
C12 0.051(6) 0.287(19) 0.051(6) 0.004(9) 0.006(5) 0.013(8)
C13 0.043(6) 0.40(3) 0.057(7) 0.026(11) 0.018(5) 0.036(9)
C14 0.074(8) 0.34(2) 0.037(6) 0.005(9) 0.003(5) 0.018(10)
N4 0.053(4) 0.136(8) 0.046(4) 0.000(4) 0.025(4) 0.013(4)
C15 0.040(4) 0.108(8) 0.032(4) -0.005(4) 0.012(3) 0.006(4)
C16 0.063(5) 0.089(7) 0.035(4) -0.009(4) 0.030(4) 0.003(5)
C17 0.047(4) 0.086(7) 0.035(4) -0.001(4) 0.017(3) 0.001(4)
C18 0.032(4) 0.141(9) 0.027(4) -0.003(4) 0.011(3) -0.011(5)
C19 0.051(5) 0.190(13) 0.046(5) -0.012(6) 0.025(5) -0.022(6)
C20 0.058(5) 0.153(10) 0.032(4) 0.004(5) 0.023(4) 0.010(6)
C21 0.048(4) 0.081(7) 0.036(4) 0.011(4) 0.005(3) -0.010(4)
C22 0.043(4) 0.084(7) 0.041(4) 0.002(4) 0.016(4) -0.012(4)
C23 0.076(7) 0.115(9) 0.044(5) 0.012(5) 0.027(5) -0.019(6)
C24 0.060(5) 0.084(7) 0.057(5) 0.010(5) 0.027(5) 0.010(5)
C25 0.051(5) 0.108(8) 0.031(4) 0.011(4) 0.022(3) 0.015(5)
C26 0.046(5) 0.216(14) 0.066(6) 0.039(7) 0.039(5) 0.033(6)
C27 0.068(7) 0.32(2) 0.036(5) 0.019(9) 0.010(5) 0.045(9)
C28 0.046(6) 0.31(2) 0.049(6) 0.011(9) 0.007(5) 0.052(8)
C29 0.049(5) 0.146(10) 0.039(5) 0.005(5) 0.014(4) 0.008(5)
C30 0.048(5) 0.115(8) 0.036(4) 0.006(5) 0.009(4) -0.005(5)
C31 0.051(5) 0.108(9) 0.070(7) 0.018(6) 0.010(5) 0.002(5)

loop_
_atom_type_symbol
_atom_type_description
_atom_type_scat_dispersion_real
_atom_type_scat_dispersion_imag
_atom_type_scat_source
C C 0.0033 0.0016 'International Tables Vol C Tables 4.2.6.8 and 6.1.1.4'
H H 0.0000 0.0000 'International Tables Vol C Tables 4.2.6.8 and 6.1.1.4'
N N 0.0061 0.0033 'International Tables Vol C Tables 4.2.6.8 and 6.1.1.4'
O O 0.0106 0.0060 'International Tables Vol C Tables 4.2.6.8 and 6.1.1.4'
Cd Cd -0.8075 1.2024 'International Tables Vol C Tables 4.2.6.8 and 6.1.1.4'

loop_
_geom_angle_atom_site_label_1
_geom_angle_atom_site_label_2
_geom_angle_atom_site_label_3
_geom_angle
_geom_angle_site_symmetry_1
_geom_angle_site_symmetry_3
O6 Cd1 N4 140.3(12) . 4_665
O6 Cd1 O1W 86.9(2) . .
N4 Cd1 O1W 89.1(14) 4_665 .
O6 Cd1 N1 81.5(2) . .
N4 Cd1 N1 101.0(13) 4_665 .
O1W Cd1 N1 168.2(2) . .
O6 Cd1 O1 84.4(2) . .
N4 Cd1 O1 134.5(10) 4_665 .
O1W Cd1 O1 84.8(2) . .
N1 Cd1 O1 92.3(3) . .
O6 Cd1 O2 136.1(2) . .
N4 Cd1 O2 83.4(13) 4_665 .
O1W Cd1 O2 100.2(3) . .
N1 Cd1 O2 87.1(3) . .
O1 Cd1 O2 53.7(2) . .
O6 Cd1 O5 52.9(2) . .
N4 Cd1 O5 87.7(12) 4_665 .
O1W Cd1 O5 89.7(2) . .
N1 Cd1 O5 84.7(2) . .
O1 Cd1 O5 137.22(19) . .
O2 Cd1 O5 166.5(3) . .
O6 Cd1 C16 110.4(3) . .
N4 Cd1 C16 109.2(12) 4_665 .
O1W Cd1 C16 92.5(2) . .
N1 Cd1 C16 89.9(3) . .
O1 Cd1 C16 26.7(2) . .
O2 Cd1 C16 27.0(2) . .
O5 Cd1 C16 163.0(2) . .
O3 Cd2 O8 92.5(3) 4_565 4_666
O3 Cd2 O2W 90.6(2) 4_565 .
O8 Cd2 O2W 88.8(3) 4_666 .
O3 Cd2 N3 126.1(3) 4_565 .
O8 Cd2 N3 141.2(3) 4_666 .
O2W Cd2 N3 93.7(3) . .
O3 Cd2 N2 96.4(3) 4_565 .
O8 Cd2 N2 96.9(3) 4_666 .
O2W Cd2 N2 170.7(3) . .
N3 Cd2 N2 77.2(3) . .
O3 Cd2 O7 146.3(3) 4_565 4_666
O8 Cd2 O7 53.8(2) 4_666 4_666
O2W Cd2 O7 88.0(2) . 4_666
N3 Cd2 O7 87.6(3) . 4_666
N2 Cd2 O7 89.5(3) . 4_666
C16 O1 Cd1 92.5(5) . .
C16 O2 Cd1 91.8(5) . .
C23 O3 Cd2 100.4(6) . 4_666
C24 O5 Cd1 84.5(5) . .
C24 O6 Cd1 99.8(6) . .
C31 O7 Cd2 86.8(5) . 4_565
C31 O8 Cd2 98.3(7) . 4_565
C6 N2 C7 113.4(11) . .
C6 N2 Cd2 112.7(8) . .
C7 N2 Cd2 107.2(7) . .
C10 N3 C8 113.2(8) . .
C10 N3 Cd2 117.0(6) . .
C8 N3 Cd2 106.5(6) . .
N1 C1 C5 120.0 . .
C1 N1 C2 120.0 . .
C1 N1 Cd1 111.9(5) . .
C2 N1 Cd1 126.4(5) . .
N1 C2 C3 120.0 . .
C4 C3 C2 120.0 . .
C3 C4 C5 120.0 . .
C4 C5 C1 120.0 . .
C4 C5 C6 121.8(10) . .
C1 C5 C6 118.2(10) . .
C5 C6 N2 112.7(10) . .
C8 C7 N2 109.1(11) . .
C8 C7 C9 107.9(12) . .
N2 C7 C9 114.7(13) . .
C7 C8 N3 111.9(9) . .
N3 C10 C11 116.2(8) . .
C12 C11 C15 120.0 . .
C12 C11 C10 122.4(5) . .
C15 C11 C10 117.5(5) . .
C11 C12 C13 120.0 . .
C14 C13 C12 120.0 . .
C13 C14 N4 120.0 . .
C14 N4 C15 120.0 . .
C14 N4 Cd1 119.3(3) . 4_566
C15 N4 Cd1 120.7(3) . 4_566
N4 C15 C11 120.0 . .
O1 C16 O2 122.1(8) . .
O1 C16 C17 120.7(7) . .
O2 C16 C17 117.3(7) . .
C18 C17 C22 120.0 . .
C18 C17 C16 120.3(5) . .
C22 C17 C16 119.7(5) . .
C19 C18 C17 120.0 . .
C18 C19 C20 120.0 . .
C21 C20 C19 120.0 . .
C22 C21 C20 120.0 . .
C22 C21 C23 119.6(5) . .
C20 C21 C23 120.4(5) . .
C21 C22 C17 120.0 . .
O4 C23 O3 124.8(9) . .
O4 C23 C21 118.9(9) . .
O3 C23 C21 116.2(7) . .
O6 C24 O5 122.4(8) . .
O6 C24 C25 118.2(8) . .
O5 C24 C25 119.3(8) . .
C26 C25 C30 120.0 . .
C26 C25 C24 122.1(5) . .
C30 C25 C24 117.9(5) . .
C27 C26 C25 120.0 . .
C26 C27 C28 120.0 . .
C27 C28 C29 120.0 . .
C30 C29 C28 120.0 . .
C30 C29 C31 119.8(6) . .
C28 C29 C31 120.2(6) . .
C29 C30 C25 120.0 . .
O7 C31 O8 121.0(9) . .
O7 C31 C29 120.6(8) . .
O8 C31 C29 118.4(9) . .

loop_
_geom_bond_atom_site_label_1
_geom_bond_atom_site_label_2
_geom_bond_distance
_geom_bond_site_symmetry_2
Cd1 O6 2.301(6) .
Cd1 N4 2.310(5) 4_665
Cd1 O1W 2.320(7) .
Cd1 N1 2.358(7) .
Cd1 O1 2.406(6) .
Cd1 O2 2.414(6) .
Cd1 O5 2.617(6) .
Cd2 O3 2.280(6) 4_565
Cd2 O8 2.302(7) 4_666
Cd2 O2W 2.311(8) .
Cd2 N3 2.333(7) .
Cd2 N2 2.375(10) .
Cd2 O7 2.556(7) 4_666
O1 C16 1.239(10) .
O2 C16 1.250(10) .
O3 C23 1.282(11) .
O3 Cd2 2.280(5) 4_666
O4 C23 1.235(11) .
O5 C24 1.273(10) .
O6 C24 1.247(10) .
O7 C31 1.263(12) .
O7 Cd2 2.556(7) 4_565
O8 C31 1.274(11) .
O8 Cd2 2.302(7) 4_565
N2 C6 1.482(13) .
N2 C7 1.507(16) .
N3 C10 1.420(12) .
N3 C8 1.516(13) .
C1 N1 1.3900 .
C1 C5 1.3900 .
N1 C2 1.3900 .
C2 C3 1.3900 .
C3 C4 1.3900 .
C4 C5 1.3900 .
C5 C6 1.477(15) .
C7 C8 1.494(16) .
C7 C9 1.56(2) .
C10 C11 1.494(9) .
C11 C12 1.3900 .
C11 C15 1.3900 .
C12 C13 1.3900 .
C13 C14 1.3900 .
C14 N4 1.3900 .
N4 C15 1.3900 .
N4 Cd1 2.310(4) 4_566
C16 C17 1.521(8) .
C17 C18 1.3900 .
C17 C22 1.3900 .
C18 C19 1.3900 .
C19 C20 1.3900 .
C20 C21 1.3900 .
C21 C22 1.3900 .
C21 C23 1.518(10) .
C24 C25 1.500(9) .
C25 C26 1.3900 .
C25 C30 1.3900 .
C26 C27 1.3900 .
C27 C28 1.3900 .
C28 C29 1.3900 .
C29 C30 1.3900 .
C29 C31 1.465(11) .
